data_8105786
loop_
_publ_author_name
'Li, Wu-Wu'
'Zheng, Min-Yan'
'Ying, Guo'
'Jiang, Yan-Ping'
'Wang, Qiao'
'Wang, Mei'
'Ji, Min-Xiang'
'Zhang, Yu-Tao'
'Zhang, Zun-Ting'

_publ_section_title
;
 Crystal structure of N-methylanilinium
 5,7-dihydroxy-4-oxo-2-phenyl-4H-chromene-8-sulfonate monohydrate,
 C22H21NO8S
;
_journal_issue 3
_journal_name_full 'Zeitschrift f\"ur Kristallographie - New Crystal Structures'
_journal_page_first 581
_journal_page_last 583
_journal_paper_doi 10.1515/ncrs-2018-0585
_journal_volume 234
_journal_year 2019
_chemical_formula_moiety 'C15 H9 O7 S, C7 H10 N, H2 O'
_chemical_formula_sum 'C22 H21 N O8 S'
_chemical_formula_weight 459.46
_space_group_crystal_system triclinic
_space_group_IT_number 2
_space_group_name_Hall '-P 1'
_space_group_name_H-M_alt 'P -1'
_atom_sites_solution_hydrogens geom
_atom_sites_solution_primary direct
_atom_sites_solution_secondary difmap
_audit_creation_method SHELXL-2018/3
_cell_angle_alpha 95.004(9)
_cell_angle_beta 104.918(9)
_cell_angle_gamma 107.323(9)
_cell_formula_units_Z 2
_cell_length_a 7.095(4)
_cell_length_b 11.882(7)
_cell_length_c 13.661(8)
_cell_measurement_reflns_used 748
_cell_measurement_temperature 296(2)
_cell_measurement_theta_max 22.53
_cell_measurement_theta_min 2.48
_cell_volume 1045.5(11)
_computing_cell_refinement 'Bruker SAINT'
_computing_data_collection 'Bruker APEX2'
_computing_data_reduction 'Bruker SAINT'
_computing_molecular_graphics 'Bruker SHELXTL'
_computing_publication_material 'Bruker SHELXTL'
_computing_structure_refinement 'SHELXL-2018/3 (Sheldrick, 2018)'
_computing_structure_solution 'SHELXL-2018/3 (Sheldrick, 2018)'
_diffrn_ambient_temperature 296(2)
_diffrn_measured_fraction_theta_full 0.980
_diffrn_measured_fraction_theta_max 0.945
_diffrn_measurement_device_type 'Bruker APEX-II area-detector diffractometer'
_diffrn_measurement_method '\f and \w scans'
_diffrn_radiation_type MoK\a
_diffrn_radiation_wavelength 0.71073
_diffrn_reflns_av_R_equivalents 0.0338
_diffrn_reflns_av_unetI/netI 0.1006
_diffrn_reflns_Laue_measured_fraction_full 0.980
_diffrn_reflns_Laue_measured_fraction_max 0.945
_diffrn_reflns_limit_h_max 8
_diffrn_reflns_limit_h_min -9
_diffrn_reflns_limit_k_max 13
_diffrn_reflns_limit_k_min -15
_diffrn_reflns_limit_l_max 17
_diffrn_reflns_limit_l_min -16
_diffrn_reflns_number 6155
_diffrn_reflns_point_group_measured_fraction_full 0.980
_diffrn_reflns_point_group_measured_fraction_max 0.945
_diffrn_reflns_theta_full 25.242
_diffrn_reflns_theta_max 27.215
_diffrn_reflns_theta_min 1.568
_diffrn_source 'fine-focus sealed tube'
_exptl_absorpt_coefficient_mu 0.206
_exptl_absorpt_correction_T_max 0.979
_exptl_absorpt_correction_T_min 0.941
_exptl_absorpt_correction_type multi-scan
_exptl_absorpt_process_details '(SADABS; Bruker, 1999)'
_exptl_crystal_colour colourless
_exptl_crystal_density_diffrn 1.460
_exptl_crystal_density_method 'not measured'
_exptl_crystal_description sheet
_exptl_crystal_F_000 480
_exptl_crystal_size_max 0.369
_exptl_crystal_size_mid 0.247
_exptl_crystal_size_min 0.105
_refine_diff_density_max 0.269
_refine_diff_density_min -0.290
_refine_diff_density_rms 0.060
_refine_ls_extinction_coef 0.00071(10)
_refine_ls_extinction_method SHELXL
_refine_ls_goodness_of_fit_ref 0.978
_refine_ls_hydrogen_treatment mixed
_refine_ls_matrix_type full
_refine_ls_number_parameters 302
_refine_ls_number_reflns 4414
_refine_ls_number_restraints 4
_refine_ls_restrained_S_all 0.980
_refine_ls_R_factor_all 0.1607
_refine_ls_R_factor_gt 0.0627
_refine_ls_shift/su_max 0.000
_refine_ls_shift/su_mean 0.000
_refine_ls_structure_factor_coef Fsqd
_refine_ls_weighting_details 'w=1/[\s^2^(Fo^2^)+(0.0624P)^2^] where P=(Fo^2^+2Fc^2^)/3'
_refine_ls_weighting_scheme calc
_refine_ls_wR_factor_gt 0.1310
_refine_ls_wR_factor_ref 0.1745
_reflns_Friedel_coverage 0.000
_reflns_Friedel_fraction_full .
_reflns_Friedel_fraction_max .
_reflns_number_gt 1826
_reflns_number_total 4414
_reflns_threshold_expression 'I > 2\s(I)'
_cod_data_source_file suppl_ncrs-2018-0585_suppl.cif
_cod_data_source_block I
_cod_original_cell_volume 1045.4(11)
_cod_database_code 8105786
_shelx_shelxl_version_number 2018/3
_shelx_space_group_comment
;
The symmetry employed for this shelxl refinement is uniquely defined
by the following loop, which should always be used as a source of
symmetry information in preference to the above space-group names.
They are only intended as comments.
;
_shelx_estimated_absorpt_t_min 0.928
_shelx_estimated_absorpt_t_max 0.979

loop_
_space_group_symop_operation_xyz
'x, y, z'
'-x, -y, -z'

loop_
_atom_site_label
_atom_site_type_symbol
_atom_site_fract_x
_atom_site_fract_y
_atom_site_fract_z
_atom_site_U_iso_or_equiv
_atom_site_adp_type
_atom_site_occupancy
_atom_site_site_symmetry_order
_atom_site_calc_flag
_atom_site_refinement_flags_posn
_atom_site_refinement_flags_adp
_atom_site_refinement_flags_occupancy
_atom_site_disorder_assembly
_atom_site_disorder_group
S1 S 0.43830(18) 0.07589(9) 0.30954(8) 0.0551(3) Uani 1 1 d . . . . .
N1 N 1.0179(5) 0.7518(3) 0.5597(3) 0.0659(10) Uani 1 1 d . . . . .
H1A H 1.152674 0.766244 0.587640 0.079 Uiso 1 1 calc R U . . .
H1B H 0.955239 0.728706 0.606784 0.079 Uiso 1 1 calc R U . . .
O1 O 0.5038(5) 0.0609(2) 0.41532(19) 0.0778(10) Uani 1 1 d . . . . .
O2 O 0.6022(4) 0.1626(2) 0.2840(2) 0.0712(9) Uani 1 1 d . . . . .
O3 O 0.2453(4) 0.1003(2) 0.2835(2) 0.0738(9) Uani 1 1 d . . . . .
O4 O 0.4771(5) -0.1625(2) 0.3806(2) 0.0637(8) Uani 1 1 d D . . . .
H4 H 0.487(7) -0.103(3) 0.4255(17) 0.096 Uiso 1 1 d D U . . .
O5 O 0.3026(4) 0.0166(2) 0.08827(18) 0.0459(7) Uani 1 1 d . . . . .
O6 O 0.1265(4) -0.2999(2) -0.10445(19) 0.0609(8) Uani 1 1 d . . . . .
O7 O 0.2194(5) -0.3996(2) 0.0552(2) 0.0672(9) Uani 1 1 d . . . . .
H7 H 0.171560 -0.396233 -0.005454 0.101 Uiso 1 1 calc R U . . .
O8 O 0.8422(6) 0.6926(3) 0.7104(3) 0.0740(10) Uani 1 1 d D . . . .
C1 C 0.3887(6) -0.0650(3) 0.2362(3) 0.0433(9) Uani 1 1 d . . . . .
C2 C 0.4073(6) -0.1657(4) 0.2787(3) 0.0472(10) Uani 1 1 d . . . . .
C3 C 0.3533(6) -0.2767(3) 0.2166(3) 0.0543(11) Uani 1 1 d . . . . .
H3 H 0.369499 -0.341778 0.246694 0.065 Uiso 1 1 calc R U . . .
C4 C 0.2772(6) -0.2910(3) 0.1126(3) 0.0471(10) Uani 1 1 d . . . . .
C5 C 0.2619(5) -0.1913(3) 0.0647(3) 0.0428(9) Uani 1 1 d . . . . .
C6 C 0.3185(5) -0.0819(3) 0.1292(3) 0.0402(9) Uani 1 1 d . . . . .
C7 C 0.1870(6) -0.2014(3) -0.0445(3) 0.0474(10) Uani 1 1 d . . . . .
C8 C 0.1890(6) -0.0917(3) -0.0800(3) 0.0494(10) Uani 1 1 d . . . . .
H8 H 0.152948 -0.091893 -0.150459 0.059 Uiso 1 1 calc R U . . .
C9 C 0.2409(5) 0.0114(3) -0.0154(3) 0.0443(10) Uani 1 1 d . . . . .
C10 C 0.2447(5) 0.1295(3) -0.0406(3) 0.0432(9) Uani 1 1 d . . . . .
C11 C 0.1707(6) 0.1419(4) -0.1425(3) 0.0527(11) Uani 1 1 d . . . . .
H11 H 0.119295 0.075104 -0.194632 0.063 Uiso 1 1 calc R U . . .
C12 C 0.1731(6) 0.2526(4) -0.1666(3) 0.0613(12) Uani 1 1 d . . . . .
H12 H 0.128141 0.260979 -0.234912 0.074 Uiso 1 1 calc R U . . .
C13 C 0.2418(7) 0.3503(4) -0.0894(4) 0.0641(12) Uani 1 1 d . . . . .
H13 H 0.241270 0.424688 -0.105444 0.077 Uiso 1 1 calc R U . . .
C14 C 0.3114(7) 0.3386(4) 0.0113(4) 0.0652(12) Uani 1 1 d . . . . .
H14 H 0.357511 0.405178 0.063223 0.078 Uiso 1 1 calc R U . . .
C15 C 0.3135(6) 0.2290(3) 0.0360(3) 0.0567(11) Uani 1 1 d . . . . .
H15 H 0.361450 0.221899 0.104493 0.068 Uiso 1 1 calc R U . . .
C16 C 0.7869(11) 0.4699(5) 0.3083(4) 0.0866(17) Uani 1 1 d . . . . .
H16 H 0.735797 0.406195 0.253408 0.104 Uiso 1 1 calc R U . . .
C17 C 0.6586(9) 0.4978(5) 0.3566(4) 0.0917(17) Uani 1 1 d . . . . .
H17 H 0.517976 0.454332 0.333403 0.110 Uiso 1 1 calc R U . . .
C18 C 0.7342(8) 0.5907(4) 0.4406(4) 0.0778(14) Uani 1 1 d . . . . .
H18 H 0.646328 0.608942 0.474714 0.093 Uiso 1 1 calc R U . . .
C19 C 0.9403(7) 0.6544(4) 0.4717(3) 0.0572(11) Uani 1 1 d . . . . .
C20 C 1.0713(8) 0.6290(4) 0.4228(4) 0.0720(13) Uani 1 1 d . . . . .
H20 H 1.211575 0.673432 0.444458 0.086 Uiso 1 1 calc R U . . .
C21 C 0.9907(10) 0.5358(5) 0.3406(4) 0.0852(16) Uani 1 1 d . . . . .
H21 H 1.078210 0.517501 0.306318 0.102 Uiso 1 1 calc R U . . .
C22 C 0.9848(7) 0.8652(4) 0.5327(4) 0.0796(15) Uani 1 1 d . . . . .
H22A H 1.065221 0.895924 0.488158 0.119 Uiso 1 1 calc R U . . .
H22B H 1.026982 0.923302 0.594372 0.119 Uiso 1 1 calc R U . . .
H22C H 0.840933 0.849301 0.498133 0.119 Uiso 1 1 calc R U . . .
H8A H 0.904(6) 0.690(4) 0.7694(15) 0.078(17) Uiso 1 1 d D . . . .
H8B H 0.794(9) 0.745(4) 0.722(5) 0.15(3) Uiso 1 1 d D . . . .

loop_
_atom_site_aniso_label
_atom_site_aniso_U_11
_atom_site_aniso_U_22
_atom_site_aniso_U_33
_atom_site_aniso_U_23
_atom_site_aniso_U_13
_atom_site_aniso_U_12
S1 0.0671(8) 0.0460(6) 0.0432(6) -0.0025(5) 0.0057(5) 0.0181(6)
N1 0.053(2) 0.060(2) 0.073(3) 0.007(2) 0.0036(19) 0.0159(19)
O1 0.128(3) 0.065(2) 0.0340(16) 0.0024(14) 0.0093(16) 0.037(2)
O2 0.071(2) 0.0471(17) 0.071(2) 0.0014(15) 0.0086(16) -0.0020(16)
O3 0.064(2) 0.067(2) 0.086(2) -0.0150(17) 0.0103(17) 0.0338(17)
O4 0.083(2) 0.0607(19) 0.0424(17) 0.0069(14) 0.0056(15) 0.0285(17)
O5 0.0517(17) 0.0402(15) 0.0414(15) 0.0003(12) 0.0076(12) 0.0161(13)
O6 0.079(2) 0.0455(16) 0.0477(16) -0.0083(13) 0.0090(14) 0.0188(15)
O7 0.087(2) 0.0428(17) 0.0641(19) -0.0041(14) 0.0108(18) 0.0248(16)
O8 0.077(2) 0.068(2) 0.065(2) -0.0121(19) -0.0008(19) 0.033(2)
C1 0.046(2) 0.040(2) 0.040(2) 0.0023(18) 0.0102(18) 0.0134(19)
C2 0.042(2) 0.051(3) 0.042(2) 0.0044(19) 0.0056(18) 0.013(2)
C3 0.062(3) 0.044(2) 0.055(3) 0.010(2) 0.011(2) 0.022(2)
C4 0.047(3) 0.040(2) 0.050(2) -0.0007(19) 0.0102(19) 0.015(2)
C5 0.041(2) 0.041(2) 0.045(2) 0.0024(18) 0.0117(18) 0.0148(19)
C6 0.034(2) 0.039(2) 0.048(2) 0.0071(19) 0.0124(17) 0.0132(18)
C7 0.049(3) 0.043(2) 0.045(2) -0.0057(19) 0.0114(19) 0.015(2)
C8 0.056(3) 0.052(3) 0.035(2) 0.0029(19) 0.0082(19) 0.017(2)
C9 0.039(2) 0.049(2) 0.039(2) 0.0015(19) 0.0051(17) 0.0125(19)
C10 0.043(2) 0.038(2) 0.048(2) 0.0083(18) 0.0119(18) 0.0150(19)
C11 0.050(3) 0.056(3) 0.051(3) 0.008(2) 0.012(2) 0.018(2)
C12 0.063(3) 0.067(3) 0.063(3) 0.030(3) 0.019(2) 0.029(2)
C13 0.074(3) 0.049(3) 0.075(3) 0.021(2) 0.023(3) 0.025(2)
C14 0.073(3) 0.049(3) 0.071(3) 0.006(2) 0.020(2) 0.019(2)
C15 0.069(3) 0.046(3) 0.052(3) 0.006(2) 0.014(2) 0.020(2)
C16 0.123(5) 0.062(3) 0.064(3) 0.009(3) 0.021(4) 0.023(4)
C17 0.073(4) 0.078(4) 0.082(4) -0.005(3) -0.004(3) -0.008(3)
C18 0.063(3) 0.085(4) 0.070(3) -0.003(3) 0.014(3) 0.012(3)
C19 0.053(3) 0.045(3) 0.058(3) 0.005(2) 0.001(2) 0.008(2)
C20 0.071(3) 0.056(3) 0.092(4) 0.020(3) 0.025(3) 0.025(3)
C21 0.114(5) 0.070(4) 0.087(4) 0.020(3) 0.043(4) 0.040(4)
C22 0.096(4) 0.054(3) 0.087(4) 0.011(3) 0.019(3) 0.031(3)

loop_
_atom_type_symbol
_atom_type_description
_atom_type_scat_dispersion_real
_atom_type_scat_dispersion_imag
_atom_type_scat_source
C C 0.0033 0.0016 'International Tables Vol C Tables 4.2.6.8 and 6.1.1.4'
H H 0.0000 0.0000 'International Tables Vol C Tables 4.2.6.8 and 6.1.1.4'
N N 0.0061 0.0033 'International Tables Vol C Tables 4.2.6.8 and 6.1.1.4'
O O 0.0106 0.0060 'International Tables Vol C Tables 4.2.6.8 and 6.1.1.4'
S S 0.1246 0.1234 'International Tables Vol C Tables 4.2.6.8 and 6.1.1.4'

loop_
_geom_angle_atom_site_label_1
_geom_angle_atom_site_label_2
_geom_angle_atom_site_label_3
_geom_angle
_geom_angle_site_symmetry_1
_geom_angle_site_symmetry_3
O1 S1 O3 112.7(2) . .
O1 S1 O2 111.17(19) . .
O3 S1 O2 113.3(2) . .
O1 S1 C1 104.88(18) . .
O3 S1 C1 106.22(17) . .
O2 S1 C1 108.01(18) . .
C19 N1 C22 113.4(3) . .
C19 N1 H1A 108.9 . .
C22 N1 H1A 108.9 . .
C19 N1 H1B 108.9 . .
C22 N1 H1B 108.9 . .
H1A N1 H1B 107.7 . .
C2 O4 H4 122(2) . .
C9 O5 C6 121.1(3) . .
C4 O7 H7 109.5 . .
H8A O8 H8B 100(5) . .
C6 C1 C2 116.3(3) . .
C6 C1 S1 119.6(3) . .
C2 C1 S1 124.0(3) . .
O4 C2 C3 115.8(4) . .
O4 C2 C1 123.0(3) . .
C3 C2 C1 121.3(3) . .
C4 C3 C2 120.8(4) . .
C4 C3 H3 119.6 . .
C2 C3 H3 119.6 . .
O7 C4 C3 119.5(4) . .
O7 C4 C5 120.0(3) . .
C3 C4 C5 120.5(3) . .
C6 C5 C4 116.9(3) . .
C6 C5 C7 120.6(3) . .
C4 C5 C7 122.5(3) . .
O5 C6 C5 119.9(3) . .
O5 C6 C1 116.0(3) . .
C5 C6 C1 124.1(3) . .
O6 C7 C8 122.8(3) . .
O6 C7 C5 122.0(4) . .
C8 C7 C5 115.2(3) . .
C9 C8 C7 122.3(4) . .
C9 C8 H8 118.8 . .
C7 C8 H8 118.8 . .
C8 C9 O5 120.7(3) . .
C8 C9 C10 128.3(3) . .
O5 C9 C10 111.0(3) . .
C15 C10 C11 118.9(3) . .
C15 C10 C9 120.9(3) . .
C11 C10 C9 120.2(3) . .
C12 C11 C10 120.4(4) . .
C12 C11 H11 119.8 . .
C10 C11 H11 119.8 . .
C13 C12 C11 119.8(4) . .
C13 C12 H12 120.1 . .
C11 C12 H12 120.1 . .
C12 C13 C14 120.2(4) . .
C12 C13 H13 119.9 . .
C14 C13 H13 119.9 . .
C13 C14 C15 120.5(4) . .
C13 C14 H14 119.8 . .
C15 C14 H14 119.8 . .
C14 C15 C10 120.2(4) . .
C14 C15 H15 119.9 . .
C10 C15 H15 119.9 . .
C17 C16 C21 119.3(5) . .
C17 C16 H16 120.3 . .
C21 C16 H16 120.3 . .
C16 C17 C18 120.8(5) . .
C16 C17 H17 119.6 . .
C18 C17 H17 119.6 . .
C19 C18 C17 118.3(5) . .
C19 C18 H18 120.9 . .
C17 C18 H18 120.9 . .
C20 C19 C18 121.7(4) . .
C20 C19 N1 120.4(4) . .
C18 C19 N1 117.8(4) . .
C19 C20 C21 118.2(5) . .
C19 C20 H20 120.9 . .
C21 C20 H20 120.9 . .
C16 C21 C20 121.6(5) . .
C16 C21 H21 119.2 . .
C20 C21 H21 119.2 . .
N1 C22 H22A 109.5 . .
N1 C22 H22B 109.5 . .
H22A C22 H22B 109.5 . .
N1 C22 H22C 109.5 . .
H22A C22 H22C 109.5 . .
H22B C22 H22C 109.5 . .

loop_
_geom_bond_atom_site_label_1
_geom_bond_atom_site_label_2
_geom_bond_distance
_geom_bond_site_symmetry_2
S1 O1 1.444(3) .
S1 O3 1.446(3) .
S1 O2 1.447(3) .
S1 C1 1.763(4) .
N1 C19 1.458(5) .
N1 C22 1.497(5) .
N1 H1A 0.8900 .
N1 H1B 0.8900 .
O4 C2 1.345(4) .
O4 H4 0.871(17) .
O5 C9 1.361(4) .
O5 C6 1.362(4) .
O6 C7 1.255(4) .
O7 C4 1.339(4) .
O7 H7 0.8200 .
O8 H8A 0.822(10) .
O8 H8B 0.821(10) .
C1 C6 1.393(5) .
C1 C2 1.401(5) .
C2 C3 1.393(5) .
C3 C4 1.359(5) .
C3 H3 0.9300 .
C4 C5 1.421(5) .
C5 C6 1.390(5) .
C5 C7 1.430(5) .
C7 C8 1.427(5) .
C8 C9 1.338(5) .
C8 H8 0.9300 .
C9 C10 1.468(5) .
C10 C15 1.382(5) .
C10 C11 1.392(5) .
C11 C12 1.380(5) .
C11 H11 0.9300 .
C12 C13 1.371(5) .
C12 H12 0.9300 .
C13 C14 1.371(6) .
C13 H13 0.9300 .
C14 C15 1.377(5) .
C14 H14 0.9300 .
C15 H15 0.9300 .
C16 C17 1.351(7) .
C16 C21 1.355(7) .
C16 H16 0.9300 .
C17 C18 1.390(6) .
C17 H17 0.9300 .
C18 C19 1.363(6) .
C18 H18 0.9300 .
C19 C20 1.361(6) .
C20 C21 1.374(6) .
C20 H20 0.9300 .
C21 H21 0.9300 .
C22 H22A 0.9600 .
C22 H22B 0.9600 .
C22 H22C 0.9600 .

loop_
_geom_torsion_atom_site_label_1
_geom_torsion_atom_site_label_2
_geom_torsion_atom_site_label_3
_geom_torsion_atom_site_label_4
_geom_torsion
_geom_torsion_site_symmetry_1
_geom_torsion_site_symmetry_2
_geom_torsion_site_symmetry_3
_geom_torsion_site_symmetry_4
O1 S1 C1 C6 179.0(3) . . . .
O3 S1 C1 C6 59.5(3) . . . .
O2 S1 C1 C6 -62.3(3) . . . .
O1 S1 C1 C2 1.7(4) . . . .
O3 S1 C1 C2 -117.8(3) . . . .
O2 S1 C1 C2 120.4(3) . . . .
C6 C1 C2 O4 178.6(3) . . . .
S1 C1 C2 O4 -4.0(5) . . . .
C6 C1 C2 C3 -1.5(5) . . . .
S1 C1 C2 C3 175.9(3) . . . .
O4 C2 C3 C4 178.7(4) . . . .
C1 C2 C3 C4 -1.2(6) . . . .
C2 C3 C4 O7 -177.5(4) . . . .
C2 C3 C4 C5 3.5(6) . . . .
O7 C4 C5 C6 178.1(3) . . . .
C3 C4 C5 C6 -3.0(5) . . . .
O7 C4 C5 C7 -0.4(6) . . . .
C3 C4 C5 C7 178.6(4) . . . .
C9 O5 C6 C5 -3.1(5) . . . .
C9 O5 C6 C1 178.3(3) . . . .
C4 C5 C6 O5 -178.3(3) . . . .
C7 C5 C6 O5 0.1(5) . . . .
C4 C5 C6 C1 0.2(5) . . . .
C7 C5 C6 C1 178.6(3) . . . .
C2 C1 C6 O5 -179.4(3) . . . .
S1 C1 C6 O5 3.1(4) . . . .
C2 C1 C6 C5 2.0(5) . . . .
S1 C1 C6 C5 -175.5(3) . . . .
C6 C5 C7 O6 -176.9(3) . . . .
C4 C5 C7 O6 1.4(6) . . . .
C6 C5 C7 C8 3.9(5) . . . .
C4 C5 C7 C8 -177.8(3) . . . .
O6 C7 C8 C9 175.5(4) . . . .
C5 C7 C8 C9 -5.3(6) . . . .
C7 C8 C9 O5 2.6(6) . . . .
C7 C8 C9 C10 -178.3(3) . . . .
C6 O5 C9 C8 1.8(5) . . . .
C6 O5 C9 C10 -177.4(3) . . . .
C8 C9 C10 C15 -176.4(4) . . . .
O5 C9 C10 C15 2.7(5) . . . .
C8 C9 C10 C11 6.2(6) . . . .
O5 C9 C10 C11 -174.6(3) . . . .
C15 C10 C11 C12 2.3(6) . . . .
C9 C10 C11 C12 179.7(3) . . . .
C10 C11 C12 C13 -2.3(6) . . . .
C11 C12 C13 C14 1.1(7) . . . .
C12 C13 C14 C15 0.2(7) . . . .
C13 C14 C15 C10 -0.2(6) . . . .
C11 C10 C15 C14 -1.0(6) . . . .
C9 C10 C15 C14 -178.4(4) . . . .
C21 C16 C17 C18 -1.9(8) . . . .
C16 C17 C18 C19 1.3(8) . . . .
C17 C18 C19 C20 -0.1(7) . . . .
C17 C18 C19 N1 179.9(4) . . . .
C22 N1 C19 C20 98.8(5) . . . .
C22 N1 C19 C18 -81.2(5) . . . .
C18 C19 C20 C21 -0.4(7) . . . .
N1 C19 C20 C21 179.6(4) . . . .
C17 C16 C21 C20 1.3(8) . . . .
C19 C20 C21 C16 -0.2(7) . . . .
